data_7038324
loop_
_publ_author_name
'Speed, Saskia'
'Casanovas, Berta'
'Vicente, Ramon'

_publ_section_title
;
 \m1,1-R-phenylcyanamido bridges as a new safe synthetic strategy for
 ferromagnetic molecular clusters.
;
_journal_issue 12
_journal_name_full 'Dalton transactions (Cambridge, England : 2003)'
_journal_page_first 5395
_journal_page_last 5403
_journal_paper_doi 10.1039/c5dt04306a
_journal_volume 45
_journal_year 2016
_chemical_formula_moiety 'C78 H52 F16 N16 Ni4 O8, 4(C H4 O)'
_chemical_formula_sum 'C82 H68 F16 N16 Ni4 O12'
_chemical_formula_weight 2008.36
_chemical_name_systematic
; 
 ? 
;
_space_group_IT_number 14
_symmetry_cell_setting monoclinic
_symmetry_space_group_name_Hall '-P 2ybc'
_symmetry_space_group_name_H-M 'P 1 21/c 1'
_atom_sites_solution_hydrogens geom
_atom_sites_solution_primary direct
_atom_sites_solution_secondary difmap
_audit_creation_method SHELXL-97
_audit_update_record
;
2015-11-02 deposited with the CCDC.
2016-02-09 downloaded from the CCDC.
;
_cell_angle_alpha 90.00
_cell_angle_beta 107.446(2)
_cell_angle_gamma 90.00
_cell_formula_units_Z 2
_cell_length_a 12.5027(4)
_cell_length_b 21.7883(7)
_cell_length_c 15.8999(4)
_cell_measurement_reflns_used 1887
_cell_measurement_temperature 100.0(1)
_cell_measurement_theta_max 27.38
_cell_measurement_theta_min 2.615
_cell_volume 4132.1(2)
_computing_cell_refinement 'BRUKER APEX2'
_computing_data_collection 'BRUKER APEX2'
_computing_data_reduction 'BRUKER APEX2'
_computing_molecular_graphics 'Bruker SHELXTL'
_computing_publication_material 'Bruker SHELXTL'
_computing_structure_refinement 'SHELXL-97 (Sheldrick, 1997)'
_computing_structure_solution 'SHELXS-97 (Sheldrick, 1990)'
_diffrn_ambient_temperature 100.0(1)
_diffrn_measured_fraction_theta_full 0.984
_diffrn_measured_fraction_theta_max 0.984
_diffrn_measurement_device_type 'Bruker Kappa APEXII CCD'
_diffrn_measurement_method 'omega and phi scans'
_diffrn_radiation_monochromator graphite
_diffrn_radiation_source 'fine-focus sealed tube'
_diffrn_radiation_type MoK\a
_diffrn_radiation_wavelength 0.71073
_diffrn_reflns_av_R_equivalents 0.0608
_diffrn_reflns_av_sigmaI/netI 0.0649
_diffrn_reflns_limit_h_max 17
_diffrn_reflns_limit_h_min -17
_diffrn_reflns_limit_k_max 31
_diffrn_reflns_limit_k_min -29
_diffrn_reflns_limit_l_max 21
_diffrn_reflns_limit_l_min -22
_diffrn_reflns_number 50699
_diffrn_reflns_theta_full 30.87
_diffrn_reflns_theta_max 30.87
_diffrn_reflns_theta_min 1.64
_exptl_absorpt_coefficient_mu 1.006
_exptl_absorpt_correction_T_max 0.8749
_exptl_absorpt_correction_T_min 0.8034
_exptl_absorpt_correction_type multi-scan
_exptl_absorpt_process_details sadabs
_exptl_crystal_colour green
_exptl_crystal_density_diffrn 1.614
_exptl_crystal_density_method 'not measured'
_exptl_crystal_description prism
_exptl_crystal_F_000 2048
_exptl_crystal_size_max 0.19
_exptl_crystal_size_mid 0.18
_exptl_crystal_size_min 0.18
_refine_diff_density_max 1.247
_refine_diff_density_min -1.028
_refine_diff_density_rms 0.095
_refine_ls_extinction_method none
_refine_ls_goodness_of_fit_ref 1.023
_refine_ls_hydrogen_treatment mixed
_refine_ls_matrix_type full
_refine_ls_number_parameters 597
_refine_ls_number_reflns 12806
_refine_ls_number_restraints 12
_refine_ls_restrained_S_all 1.108
_refine_ls_R_factor_all 0.0847
_refine_ls_R_factor_gt 0.0485
_refine_ls_shift/su_max 0.002
_refine_ls_shift/su_mean 0.000
_refine_ls_structure_factor_coef Fsqd
_refine_ls_weighting_details 'calc w=1/[\s^2^(Fo^2^)+(0.0485P)^2^+3.5212P] where P=(Fo^2^+2Fc^2^)/3'
_refine_ls_weighting_scheme calc
_refine_ls_wR_factor_gt 0.1062
_refine_ls_wR_factor_ref 0.1203
_reflns_number_gt 8788
_reflns_number_total 12806
_reflns_threshold_expression >2sigma(I)
_cod_data_source_file c5dt04306a2.cif
_cod_data_source_block shelxl
_cod_depositor_comments 'Adding full bibliography for 7038322--7038324.cif.'
_cod_original_sg_symbol_H-M P21/c
_cod_database_code 7038324

loop_
_symmetry_equiv_pos_as_xyz
'x, y, z'
'-x, y+1/2, -z+1/2'
'-x, -y, -z'
'x, -y-1/2, z-1/2'

loop_
_atom_site_label
_atom_site_type_symbol
_atom_site_fract_x
_atom_site_fract_y
_atom_site_fract_z
_atom_site_U_iso_or_equiv
_atom_site_adp_type
_atom_site_occupancy
_atom_site_symmetry_multiplicity
_atom_site_calc_flag
_atom_site_refinement_flags
O5 O 0.9766(3) 0.23975(14) 0.2036(2) 0.0511(7) Uani 1 1 d D
H5A H 0.999(4) 0.2039(14) 0.182(3) 0.077 Uiso 1 1 d D
C40 C 0.9312(4) 0.2152(3) 0.2693(3) 0.0613(13) Uani 1 1 d .
H40A H 0.9902 0.1969 0.3157 0.092 Uiso 1 1 calc R
H40B H 0.8758 0.1847 0.2431 0.092 Uiso 1 1 calc R
H40C H 0.8971 0.2477 0.2932 0.092 Uiso 1 1 calc R
O6 O 0.0586(3) 0.16687(16) 0.1023(2) 0.0599(9) Uani 1 1 d D
H6A H 0.127(2) 0.152(2) 0.118(3) 0.090 Uiso 1 1 d D
C41 C 0.0377(3) 0.1854(2) 0.0141(3) 0.0443(10) Uani 1 1 d .
H41A H -0.0259 0.2124 -0.0020 0.066 Uiso 1 1 calc R
H41B H 0.0225 0.1499 -0.0235 0.066 Uiso 1 1 calc R
H41C H 0.1022 0.2064 0.0076 0.066 Uiso 1 1 calc R
Ni1 Ni 0.68557(3) 0.442754(15) 0.47343(2) 0.01253(8) Uani 1 1 d .
Ni2 Ni 0.44465(3) 0.435344(15) 0.49192(2) 0.01170(8) Uani 1 1 d .
F1 F 1.02265(18) 0.34086(11) 0.04442(14) 0.0435(6) Uani 1 1 d .
F2 F 0.8775(2) 0.35236(12) -0.06798(14) 0.0496(6) Uani 1 1 d .
F3 F 0.99584(19) 0.42598(11) -0.02701(15) 0.0467(6) Uani 1 1 d .
F4 F 0.77079(18) 0.46694(10) -0.05509(12) 0.0384(5) Uani 1 1 d .
F5 F 0.25601(19) 0.38065(11) 1.02169(13) 0.0468(6) Uani 1 1 d .
F6 F 0.1587(2) 0.32190(11) 0.91913(14) 0.0485(6) Uani 1 1 d .
F7 F 0.3177(2) 0.29151(13) 1.00291(17) 0.0630(7) Uani 1 1 d U
F8 F 0.48165(19) 0.38470(13) 1.01672(13) 0.0522(7) Uani 1 1 d .
O1 O 0.52769(15) 0.42201(8) 0.39523(12) 0.0136(4) Uani 1 1 d .
O2 O 0.53799(17) 0.35066(9) 0.28760(12) 0.0202(4) Uani 1 1 d .
O3 O 0.59193(14) 0.47635(8) 0.55779(11) 0.0114(3) Uani 1 1 d .
O4 O 0.60998(16) 0.49352(9) 0.70541(12) 0.0170(4) Uani 1 1 d D
H4A H 0.566(2) 0.5219(12) 0.6776(19) 0.025 Uiso 1 1 d D
N1 N 0.67663(19) 0.34710(10) 0.48916(15) 0.0162(5) Uani 1 1 d .
N2 N 0.33610(19) 0.37936(10) 0.40348(14) 0.0155(4) Uani 1 1 d .
N3 N 0.80804(19) 0.45722(10) 0.59158(14) 0.0150(4) Uani 1 1 d .
N4 N 0.51777(19) 0.37139(10) 0.59024(15) 0.0148(4) Uani 1 1 d .
N5 N 0.7855(2) 0.42853(11) 0.39662(16) 0.0206(5) Uani 1 1 d .
N6 N 0.8696(2) 0.38470(12) 0.28918(16) 0.0231(5) Uani 1 1 d .
N7 N 0.33496(19) 0.46237(10) 0.56160(14) 0.0146(4) Uani 1 1 d .
N8 N 0.2551(2) 0.40507(11) 0.66136(16) 0.0199(5) Uani 1 1 d .
C1 C 0.7545(3) 0.31247(14) 0.5457(2) 0.0225(6) Uani 1 1 d .
H1 H 0.8162 0.3317 0.5844 0.027 Uiso 1 1 calc R
C2 C 0.7466(3) 0.24952(15) 0.5484(2) 0.0288(7) Uani 1 1 d .
H2 H 0.8013 0.2267 0.5889 0.035 Uiso 1 1 calc R
C3 C 0.6559(3) 0.22081(14) 0.4900(2) 0.0293(7) Uani 1 1 d .
H3 H 0.6490 0.1783 0.4903 0.035 Uiso 1 1 calc R
C4 C 0.5757(3) 0.25605(14) 0.4311(2) 0.0244(6) Uani 1 1 d .
H4 H 0.5139 0.2377 0.3912 0.029 Uiso 1 1 calc R
C5 C 0.5889(2) 0.31911(13) 0.43254(18) 0.0176(5) Uani 1 1 d .
C6 C 0.5093(2) 0.36237(12) 0.36665(18) 0.0162(5) Uani 1 1 d .
C7 C 0.3845(2) 0.34804(13) 0.35133(18) 0.0172(5) Uani 1 1 d .
C8 C 0.3234(3) 0.30813(14) 0.2870(2) 0.0251(6) Uani 1 1 d .
H8 H 0.3583 0.2864 0.2523 0.030 Uiso 1 1 calc R
C9 C 0.2098(3) 0.30096(16) 0.2749(2) 0.0280(7) Uani 1 1 d .
H9 H 0.1676 0.2743 0.2321 0.034 Uiso 1 1 calc R
C10 C 0.1595(2) 0.33403(15) 0.32757(19) 0.0237(6) Uani 1 1 d .
H10 H 0.0832 0.3304 0.3204 0.028 Uiso 1 1 calc R
C11 C 0.2265(2) 0.37262(13) 0.39104(18) 0.0189(6) Uani 1 1 d .
H11 H 0.1935 0.3948 0.4266 0.023 Uiso 1 1 calc R
C12 C 0.5013(3) 0.39599(15) 0.2207(2) 0.0282(7) Uani 1 1 d .
H12A H 0.5236 0.3844 0.1702 0.042 Uiso 1 1 calc R
H12B H 0.5343 0.4348 0.2426 0.042 Uiso 1 1 calc R
H12C H 0.4211 0.3993 0.2042 0.042 Uiso 1 1 calc R
C13 C 0.9183(2) 0.46208(13) 0.60272(19) 0.0181(5) Uani 1 1 d .
H13 H 0.9438 0.4579 0.5538 0.022 Uiso 1 1 calc R
C14 C 0.9954(2) 0.47308(14) 0.6836(2) 0.0216(6) Uani 1 1 d .
H14 H 1.0715 0.4760 0.6892 0.026 Uiso 1 1 calc R
C15 C 0.9573(2) 0.47968(14) 0.75687(19) 0.0217(6) Uani 1 1 d .
H15 H 1.0075 0.4868 0.8123 0.026 Uiso 1 1 calc R
C16 C 0.8432(2) 0.47543(13) 0.74591(18) 0.0185(5) Uani 1 1 d .
H16 H 0.8158 0.4804 0.7938 0.022 Uiso 1 1 calc R
C17 C 0.7707(2) 0.46371(12) 0.66251(17) 0.0144(5) Uani 1 1 d .
C18 C 0.6434(2) 0.45780(12) 0.64349(16) 0.0139(5) Uani 1 1 d .
C19 C 0.6072(2) 0.39151(12) 0.65449(17) 0.0148(5) Uani 1 1 d .
C20 C 0.6593(2) 0.35599(14) 0.72746(19) 0.0208(6) Uani 1 1 d .
H20 H 0.7200 0.3713 0.7719 0.025 Uiso 1 1 calc R
C21 C 0.6195(3) 0.29697(15) 0.7333(2) 0.0269(7) Uani 1 1 d .
H21 H 0.6547 0.2718 0.7807 0.032 Uiso 1 1 calc R
C22 C 0.5273(3) 0.27653(14) 0.6677(2) 0.0251(6) Uani 1 1 d .
H22 H 0.4986 0.2375 0.6705 0.030 Uiso 1 1 calc R
C23 C 0.4779(2) 0.31499(13) 0.5975(2) 0.0204(6) Uani 1 1 d .
H23 H 0.4149 0.3013 0.5538 0.024 Uiso 1 1 calc R
C24 C 0.8218(2) 0.40855(13) 0.34263(18) 0.0181(5) Uani 1 1 d .
C25 C 0.8418(2) 0.40693(13) 0.20337(19) 0.0184(5) Uani 1 1 d .
C26 C 0.9017(2) 0.38461(13) 0.14774(18) 0.0189(6) Uani 1 1 d .
H26 H 0.9576 0.3554 0.1691 0.023 Uiso 1 1 calc R
C27 C 0.8795(2) 0.40507(14) 0.06218(19) 0.0204(6) Uani 1 1 d .
C28 C 0.7951(3) 0.44767(15) 0.03027(19) 0.0246(6) Uani 1 1 d .
C29 C 0.7344(3) 0.47034(15) 0.0819(2) 0.0279(7) Uani 1 1 d .
H29 H 0.6780 0.4990 0.0593 0.033 Uiso 1 1 calc R
C30 C 0.7578(2) 0.45022(14) 0.1687(2) 0.0217(6) Uani 1 1 d .
H30 H 0.7169 0.4658 0.2040 0.026 Uiso 1 1 calc R
C31 C 0.9440(3) 0.38127(17) 0.0035(2) 0.0300(7) Uani 1 1 d .
C32 C 0.2987(2) 0.43523(13) 0.61193(17) 0.0158(5) Uani 1 1 d .
C33 C 0.3164(2) 0.39992(13) 0.75168(19) 0.0195(6) Uani 1 1 d .
C34 C 0.2634(3) 0.37235(13) 0.80808(19) 0.0218(6) Uani 1 1 d .
H34 H 0.1906 0.3576 0.7857 0.026 Uiso 1 1 calc R
C35 C 0.3196(3) 0.36710(15) 0.8974(2) 0.0255(7) Uani 1 1 d .
C36 C 0.4280(3) 0.38933(17) 0.9291(2) 0.0323(8) Uani 1 1 d .
C37 C 0.4817(3) 0.41602(17) 0.8753(2) 0.0304(7) Uani 1 1 d .
H37 H 0.5549 0.4301 0.8980 0.036 Uiso 1 1 calc R
C38 C 0.4254(2) 0.42172(14) 0.78616(19) 0.0223(6) Uani 1 1 d .
H38 H 0.4608 0.4403 0.7490 0.027 Uiso 1 1 calc R
C39 C 0.2632(3) 0.34037(18) 0.9599(2) 0.0369(9) Uani 1 1 d .

loop_
_atom_site_aniso_label
_atom_site_aniso_U_11
_atom_site_aniso_U_22
_atom_site_aniso_U_33
_atom_site_aniso_U_23
_atom_site_aniso_U_13
_atom_site_aniso_U_12
O5 0.0589(19) 0.0479(18) 0.0503(18) -0.0040(14) 0.0222(15) -0.0077(15)
C40 0.046(3) 0.088(4) 0.049(3) 0.010(2) 0.013(2) -0.025(2)
O6 0.061(2) 0.084(2) 0.0468(18) 0.0258(16) 0.0341(16) 0.0442(18)
C41 0.045(2) 0.050(2) 0.045(2) 0.0146(19) 0.0250(19) 0.0126(18)
Ni1 0.01671(16) 0.01328(16) 0.00943(16) -0.00045(12) 0.00670(12) -0.00038(13)
Ni2 0.01648(16) 0.01102(16) 0.00907(15) 0.00037(12) 0.00607(12) -0.00098(12)
F1 0.0509(13) 0.0552(14) 0.0359(12) 0.0069(10) 0.0305(10) 0.0247(11)
F2 0.0602(15) 0.0665(17) 0.0268(11) -0.0211(11) 0.0204(11) 0.0011(12)
F3 0.0518(14) 0.0573(15) 0.0468(13) 0.0109(11) 0.0388(12) 0.0021(11)
F4 0.0470(12) 0.0511(13) 0.0183(10) 0.0096(9) 0.0117(9) 0.0099(10)
F5 0.0549(14) 0.0683(16) 0.0278(11) 0.0035(11) 0.0287(11) 0.0083(12)
F6 0.0625(15) 0.0564(15) 0.0395(13) 0.0091(11) 0.0349(12) -0.0129(12)
F7 0.0699(11) 0.0646(11) 0.0618(10) 0.0389(8) 0.0310(8) 0.0220(8)
F8 0.0415(12) 0.099(2) 0.0163(10) 0.0158(11) 0.0095(9) 0.0205(13)
O1 0.0205(9) 0.0121(9) 0.0103(9) -0.0027(7) 0.0076(7) -0.0016(7)
O2 0.0287(11) 0.0212(11) 0.0132(9) -0.0068(8) 0.0099(8) -0.0012(8)
O3 0.0157(9) 0.0119(9) 0.0071(8) 0.0010(7) 0.0041(7) 0.0012(7)
O4 0.0232(10) 0.0199(10) 0.0097(9) -0.0006(7) 0.0078(8) 0.0029(8)
N1 0.0211(11) 0.0137(11) 0.0166(11) -0.0016(9) 0.0102(9) 0.0009(9)
N2 0.0207(11) 0.0147(11) 0.0119(11) -0.0001(8) 0.0063(9) -0.0020(9)
N3 0.0196(11) 0.0151(11) 0.0116(10) 0.0003(8) 0.0066(9) 0.0003(8)
N4 0.0190(11) 0.0136(11) 0.0146(11) 0.0026(8) 0.0093(9) 0.0001(8)
N5 0.0233(12) 0.0235(13) 0.0184(12) -0.0002(10) 0.0113(10) 0.0004(10)
N6 0.0296(13) 0.0263(14) 0.0177(12) -0.0001(10) 0.0134(11) 0.0051(10)
N7 0.0193(11) 0.0153(11) 0.0106(10) 0.0020(8) 0.0065(9) 0.0008(8)
N8 0.0214(12) 0.0244(13) 0.0167(12) 0.0045(10) 0.0098(10) -0.0026(10)
C1 0.0261(15) 0.0199(15) 0.0225(15) 0.0000(12) 0.0088(12) 0.0038(11)
C2 0.0317(17) 0.0212(16) 0.0330(18) 0.0043(13) 0.0090(14) 0.0092(13)
C3 0.0363(18) 0.0135(14) 0.0393(19) 0.0009(13) 0.0132(15) 0.0019(12)
C4 0.0291(16) 0.0175(15) 0.0289(16) -0.0036(12) 0.0121(13) -0.0025(12)
C5 0.0206(13) 0.0170(13) 0.0177(13) -0.0021(10) 0.0094(11) 0.0012(10)
C6 0.0226(13) 0.0137(13) 0.0147(13) -0.0040(10) 0.0093(11) -0.0029(10)
C7 0.0210(13) 0.0154(13) 0.0157(13) -0.0018(10) 0.0064(11) -0.0012(10)
C8 0.0286(16) 0.0239(16) 0.0231(15) -0.0098(12) 0.0082(13) -0.0043(12)
C9 0.0264(16) 0.0326(18) 0.0228(16) -0.0103(13) 0.0042(13) -0.0089(13)
C10 0.0203(14) 0.0297(17) 0.0193(15) -0.0036(12) 0.0028(12) -0.0060(12)
C11 0.0215(14) 0.0214(14) 0.0153(13) 0.0001(11) 0.0080(11) -0.0002(11)
C12 0.0414(19) 0.0287(17) 0.0180(15) -0.0038(13) 0.0142(14) -0.0023(14)
C13 0.0198(13) 0.0199(14) 0.0176(13) -0.0011(11) 0.0102(11) -0.0012(10)
C14 0.0180(13) 0.0238(15) 0.0238(15) -0.0019(12) 0.0075(11) -0.0036(11)
C15 0.0231(14) 0.0244(15) 0.0150(14) -0.0017(11) 0.0018(11) -0.0058(11)
C16 0.0234(14) 0.0204(14) 0.0135(13) 0.0008(10) 0.0081(11) -0.0010(11)
C17 0.0192(13) 0.0137(12) 0.0115(12) 0.0023(10) 0.0065(10) 0.0001(10)
C18 0.0181(12) 0.0171(13) 0.0077(11) -0.0001(9) 0.0059(10) -0.0008(10)
C19 0.0207(13) 0.0153(13) 0.0119(12) 0.0024(10) 0.0100(10) 0.0014(10)
C20 0.0230(14) 0.0240(15) 0.0171(14) 0.0064(11) 0.0085(11) 0.0010(11)
C21 0.0307(16) 0.0258(16) 0.0258(16) 0.0145(13) 0.0112(13) 0.0039(13)
C22 0.0304(16) 0.0178(15) 0.0308(17) 0.0083(12) 0.0149(13) -0.0023(12)
C23 0.0226(14) 0.0168(14) 0.0243(15) 0.0020(11) 0.0110(12) -0.0024(11)
C24 0.0189(13) 0.0208(14) 0.0159(13) -0.0005(11) 0.0069(11) -0.0012(10)
C25 0.0224(14) 0.0171(14) 0.0185(14) -0.0032(11) 0.0107(11) -0.0023(10)
C26 0.0193(13) 0.0217(14) 0.0179(14) -0.0024(11) 0.0087(11) -0.0004(11)
C27 0.0223(14) 0.0248(15) 0.0165(14) -0.0041(11) 0.0096(11) -0.0028(11)
C28 0.0300(16) 0.0288(17) 0.0158(14) 0.0038(12) 0.0081(12) -0.0009(12)
C29 0.0290(16) 0.0295(17) 0.0254(16) 0.0003(13) 0.0086(13) 0.0067(13)
C30 0.0236(14) 0.0221(15) 0.0230(15) -0.0037(11) 0.0128(12) 0.0032(11)
C31 0.0369(18) 0.039(2) 0.0201(16) -0.0005(13) 0.0177(14) 0.0032(15)
C32 0.0170(12) 0.0166(13) 0.0139(12) -0.0006(10) 0.0049(10) 0.0015(10)
C33 0.0273(15) 0.0171(14) 0.0177(14) 0.0054(11) 0.0124(12) 0.0057(11)
C34 0.0279(15) 0.0207(15) 0.0224(15) 0.0067(11) 0.0160(13) 0.0033(11)
C35 0.0351(17) 0.0261(16) 0.0234(16) 0.0110(12) 0.0210(14) 0.0138(13)
C36 0.0342(18) 0.050(2) 0.0146(15) 0.0090(14) 0.0103(13) 0.0192(16)
C37 0.0220(15) 0.049(2) 0.0208(16) 0.0028(14) 0.0075(13) 0.0092(14)
C38 0.0236(14) 0.0292(16) 0.0191(14) 0.0037(12) 0.0140(12) 0.0039(12)
C39 0.047(2) 0.042(2) 0.0305(19) 0.0183(16) 0.0246(17) 0.0153(17)

loop_
_atom_type_symbol
_atom_type_description
_atom_type_scat_dispersion_real
_atom_type_scat_dispersion_imag
_atom_type_scat_source
C C 0.0033 0.0016 'International Tables Vol C Tables 4.2.6.8 and 6.1.1.4'
H H 0.0000 0.0000 'International Tables Vol C Tables 4.2.6.8 and 6.1.1.4'
F F 0.0171 0.0103 'International Tables Vol C Tables 4.2.6.8 and 6.1.1.4'
N N 0.0061 0.0033 'International Tables Vol C Tables 4.2.6.8 and 6.1.1.4'
Ni Ni 0.3393 1.1124 'International Tables Vol C Tables 4.2.6.8 and 6.1.1.4'
O O 0.0106 0.0060 'International Tables Vol C Tables 4.2.6.8 and 6.1.1.4'

loop_
_geom_angle_atom_site_label_1
_geom_angle_atom_site_label_2
_geom_angle_atom_site_label_3
_geom_angle
_geom_angle_site_symmetry_1
_geom_angle_site_symmetry_3
C40 O5 H5A 101(2) . .
O5 C40 H40A 109.5 . .
O5 C40 H40B 109.5 . .
H40A C40 H40B 109.5 . .
O5 C40 H40C 109.5 . .
H40A C40 H40C 109.5 . .
H40B C40 H40C 109.5 . .
C41 O6 H6A 105(3) . .
O6 C41 H41A 109.5 . .
O6 C41 H41B 109.5 . .
H41A C41 H41B 109.5 . .
O6 C41 H41C 109.5 . .
H41A C41 H41C 109.5 . .
H41B C41 H41C 109.5 . .
N5 Ni1 O1 104.97(9) . .
N5 Ni1 N3 98.62(9) . .
O1 Ni1 N3 155.04(8) . .
N5 Ni1 N1 89.11(9) . .
O1 Ni1 N1 77.13(8) . .
N3 Ni1 N1 95.42(9) . .
N5 Ni1 N7 92.22(9) . 3_666
O1 Ni1 N7 92.11(8) . 3_666
N3 Ni1 N7 95.05(9) . 3_666
N1 Ni1 N7 169.13(9) . 3_666
N5 Ni1 O3 168.54(9) . .
O1 Ni1 O3 81.25(7) . .
N3 Ni1 O3 76.98(8) . .
N1 Ni1 O3 101.77(8) . .
N7 Ni1 O3 77.79(7) 3_666 .
O3 Ni2 N2 158.56(8) . .
O3 Ni2 O3 81.43(7) . 3_666
N2 Ni2 O3 105.45(8) . 3_666
O3 Ni2 N4 77.41(8) . .
N2 Ni2 N4 99.69(9) . .
O3 Ni2 N4 154.05(8) 3_666 .
O3 Ni2 N7 103.90(8) . .
N2 Ni2 N7 97.30(9) . .
O3 Ni2 N7 80.57(8) 3_666 .
N4 Ni2 N7 90.04(9) . .
O3 Ni2 O1 82.46(7) . .
N2 Ni2 O1 77.71(8) . .
O3 Ni2 O1 87.18(7) 3_666 .
N4 Ni2 O1 104.60(8) . .
N7 Ni2 O1 165.09(8) . .
C6 O1 Ni1 116.51(16) . .
C6 O1 Ni2 107.46(15) . .
Ni1 O1 Ni2 97.03(7) . .
C12 O2 C6 115.0(2) . .
C18 O3 Ni2 117.51(15) . .
C18 O3 Ni2 129.07(16) . 3_666
Ni2 O3 Ni2 98.57(7) . 3_666
C18 O3 Ni1 109.58(14) . .
Ni2 O3 Ni1 96.16(7) . .
Ni2 O3 Ni1 100.16(7) 3_666 .
C18 O4 H4A 108(2) . .
C5 N1 C1 118.5(2) . .
C5 N1 Ni1 115.65(18) . .
C1 N1 Ni1 125.6(2) . .
C11 N2 C7 118.9(2) . .
C11 N2 Ni2 127.60(19) . .
C7 N2 Ni2 113.42(18) . .
C13 N3 C17 118.7(2) . .
C13 N3 Ni1 125.88(18) . .
C17 N3 Ni1 115.36(18) . .
C19 N4 C23 118.6(2) . .
C19 N4 Ni2 115.43(17) . .
C23 N4 Ni2 125.7(2) . .
C24 N5 Ni1 161.8(2) . .
C24 N6 C25 118.6(3) . .
C32 N7 Ni2 131.3(2) . .
C32 N7 Ni1 128.1(2) . 3_666
Ni2 N7 Ni1 100.43(9) . 3_666
C32 N8 C33 117.9(2) . .
N1 C1 C2 122.4(3) . .
N1 C1 H1 118.8 . .
C2 C1 H1 118.8 . .
C1 C2 C3 118.8(3) . .
C1 C2 H2 120.6 . .
C3 C2 H2 120.6 . .
C2 C3 C4 119.1(3) . .
C2 C3 H3 120.4 . .
C4 C3 H3 120.4 . .
C3 C4 C5 118.8(3) . .
C3 C4 H4 120.6 . .
C5 C4 H4 120.6 . .
N1 C5 C4 122.2(3) . .
N1 C5 C6 114.4(2) . .
C4 C5 C6 123.3(3) . .
O1 C6 O2 113.5(2) . .
O1 C6 C5 110.2(2) . .
O2 C6 C5 102.0(2) . .
O1 C6 C7 107.8(2) . .
O2 C6 C7 109.6(2) . .
C5 C6 C7 113.8(2) . .
N2 C7 C8 121.4(3) . .
N2 C7 C6 114.9(2) . .
C8 C7 C6 123.7(2) . .
C9 C8 C7 119.3(3) . .
C9 C8 H8 120.3 . .
C7 C8 H8 120.3 . .
C8 C9 C10 119.3(3) . .
C8 C9 H9 120.4 . .
C10 C9 H9 120.4 . .
C11 C10 C9 118.0(3) . .
C11 C10 H10 121.0 . .
C9 C10 H10 121.0 . .
N2 C11 C10 123.0(3) . .
N2 C11 H11 118.5 . .
C10 C11 H11 118.5 . .
O2 C12 H12A 109.5 . .
O2 C12 H12B 109.5 . .
H12A C12 H12B 109.5 . .
O2 C12 H12C 109.5 . .
H12A C12 H12C 109.5 . .
H12B C12 H12C 109.5 . .
N3 C13 C14 122.8(3) . .
N3 C13 H13 118.6 . .
C14 C13 H13 118.6 . .
C13 C14 C15 118.6(3) . .
C13 C14 H14 120.7 . .
C15 C14 H14 120.7 . .
C16 C15 C14 119.0(3) . .
C16 C15 H15 120.5 . .
C14 C15 H15 120.5 . .
C15 C16 C17 119.0(3) . .
C15 C16 H16 120.5 . .
C17 C16 H16 120.5 . .
N3 C17 C16 121.7(2) . .
N3 C17 C18 115.1(2) . .
C16 C17 C18 123.1(2) . .
O3 C18 O4 112.2(2) . .
O3 C18 C17 108.6(2) . .
O4 C18 C17 108.8(2) . .
O3 C18 C19 108.7(2) . .
O4 C18 C19 106.2(2) . .
C17 C18 C19 112.3(2) . .
N4 C19 C20 122.0(3) . .
N4 C19 C18 115.2(2) . .
C20 C19 C18 122.7(2) . .
C19 C20 C21 119.0(3) . .
C19 C20 H20 120.5 . .
C21 C20 H20 120.5 . .
C22 C21 C20 118.9(3) . .
C22 C21 H21 120.5 . .
C20 C21 H21 120.5 . .
C21 C22 C23 119.0(3) . .
C21 C22 H22 120.5 . .
C23 C22 H22 120.5 . .
N4 C23 C22 122.4(3) . .
N4 C23 H23 118.8 . .
C22 C23 H23 118.8 . .
N5 C24 N6 174.6(3) . .
N6 C25 C30 124.1(3) . .
N6 C25 C26 118.2(3) . .
C30 C25 C26 117.7(3) . .
C27 C26 C25 121.4(3) . .
C27 C26 H26 119.3 . .
C25 C26 H26 119.3 . .
C26 C27 C28 119.1(3) . .
C26 C27 C31 121.0(3) . .
C28 C27 C31 119.9(3) . .
F4 C28 C29 119.2(3) . .
F4 C28 C27 119.3(3) . .
C29 C28 C27 121.5(3) . .
C28 C29 C30 119.5(3) . .
C28 C29 H29 120.3 . .
C30 C29 H29 120.3 . .
C29 C30 C25 120.9(3) . .
C29 C30 H30 119.5 . .
C25 C30 H30 119.5 . .
F1 C31 F3 106.9(3) . .
F1 C31 F2 106.3(3) . .
F3 C31 F2 106.1(3) . .
F1 C31 C27 112.4(3) . .
F3 C31 C27 112.6(3) . .
F2 C31 C27 112.1(3) . .
N7 C32 N8 176.4(3) . .
C38 C33 C34 119.3(3) . .
C38 C33 N8 122.8(2) . .
C34 C33 N8 117.9(3) . .
C35 C34 C33 119.9(3) . .
C35 C34 H34 120.0 . .
C33 C34 H34 120.0 . .
C36 C35 C34 119.0(3) . .
C36 C35 C39 119.9(3) . .
C34 C35 C39 121.1(3) . .
F8 C36 C37 119.4(3) . .
F8 C36 C35 118.5(3) . .
C37 C36 C35 122.1(3) . .
C36 C37 C38 119.0(3) . .
C36 C37 H37 120.5 . .
C38 C37 H37 120.5 . .
C37 C38 C33 120.6(3) . .
C37 C38 H38 119.7 . .
C33 C38 H38 119.7 . .
F6 C39 F7 106.5(3) . .
F6 C39 F5 106.4(3) . .
F7 C39 F5 106.4(3) . .
F6 C39 C35 112.5(3) . .
F7 C39 C35 112.3(3) . .
F5 C39 C35 112.3(3) . .

loop_
_geom_bond_atom_site_label_1
_geom_bond_atom_site_label_2
_geom_bond_distance
_geom_bond_site_symmetry_2
O5 C40 1.433(5) .
O5 H5A 0.932(18) .
C40 H40A 0.9600 .
C40 H40B 0.9600 .
C40 H40C 0.9600 .
O6 C41 1.406(5) .
O6 H6A 0.880(17) .
C41 H41A 0.9600 .
C41 H41B 0.9600 .
C41 H41C 0.9600 .
Ni1 N5 2.015(2) .
Ni1 O1 2.0434(19) .
Ni1 N3 2.061(2) .
Ni1 N1 2.106(2) .
Ni1 N7 2.136(2) 3_666
Ni1 O3 2.1558(17) .
Ni2 O3 2.0320(18) .
Ni2 N2 2.040(2) .
Ni2 O3 2.0784(18) 3_666
Ni2 N4 2.089(2) .
Ni2 N7 2.090(2) .
Ni2 O1 2.1173(17) .
F1 C31 1.335(4) .
F2 C31 1.347(4) .
F3 C31 1.339(4) .
F4 C28 1.365(3) .
F5 C39 1.340(4) .
F6 C39 1.335(5) .
F7 C39 1.337(4) .
F8 C36 1.356(4) .
O1 C6 1.373(3) .
O2 C12 1.423(4) .
O2 C6 1.430(3) .
O3 C18 1.381(3) .
O3 Ni2 2.0783(18) 3_666
O4 C18 1.413(3) .
O4 H4A 0.857(14) .
N1 C5 1.339(4) .
N1 C1 1.342(4) .
N2 C11 1.332(4) .
N2 C7 1.349(3) .
N3 C13 1.340(3) .
N3 C17 1.351(3) .
N4 C19 1.342(4) .
N4 C23 1.344(3) .
N5 C24 1.169(4) .
N6 C24 1.286(4) .
N6 C25 1.390(4) .
N7 C32 1.189(3) .
N7 Ni1 2.136(2) 3_666
N8 C32 1.266(3) .
N8 C33 1.415(4) .
C1 C2 1.377(4) .
C1 H1 0.9300 .
C2 C3 1.381(5) .
C2 H2 0.9300 .
C3 C4 1.382(4) .
C3 H3 0.9300 .
C4 C5 1.383(4) .
C4 H4 0.9300 .
C5 C6 1.534(4) .
C6 C7 1.536(4) .
C7 C8 1.385(4) .
C8 C9 1.383(4) .
C8 H8 0.9300 .
C9 C10 1.389(4) .
C9 H9 0.9300 .
C10 C11 1.386(4) .
C10 H10 0.9300 .
C11 H11 0.9300 .
C12 H12A 0.9600 .
C12 H12B 0.9600 .
C12 H12C 0.9600 .
C13 C14 1.378(4) .
C13 H13 0.9300 .
C14 C15 1.392(4) .
C14 H14 0.9300 .
C15 C16 1.387(4) .
C15 H15 0.9300 .
C16 C17 1.388(4) .
C16 H16 0.9300 .
C17 C18 1.533(4) .
C18 C19 1.539(4) .
C19 C20 1.384(4) .
C20 C21 1.392(4) .
C20 H20 0.9300 .
C21 C22 1.377(5) .
C21 H21 0.9300 .
C22 C23 1.384(4) .
C22 H22 0.9300 .
C23 H23 0.9300 .
C25 C30 1.396(4) .
C25 C26 1.407(4) .
C26 C27 1.378(4) .
C26 H26 0.9300 .
C27 C28 1.382(4) .
C27 C31 1.497(4) .
C28 C29 1.367(4) .
C29 C30 1.392(4) .
C29 H29 0.9300 .
C30 H30 0.9300 .
C33 C38 1.391(4) .
C33 C34 1.400(4) .
C34 C35 1.387(4) .
C34 H34 0.9300 .
C35 C36 1.384(5) .
C35 C39 1.499(4) .
C36 C37 1.366(5) .
C37 C38 1.386(4) .
C37 H37 0.9300 .
C38 H38 0.9300 .
